data_1565480
loop_
_publ_author_name
'Wen, Gui-Lin'
'Liu, Bo'
'Liu, Dao-Fu'
'Wang, Feng-Wu'
'Li, Li'
'Zhu, Liang'
'Song, Dong-Mei'
'Huang, Chao-Xiu'
'Wang, Yao-Yu'

_publ_section_title
;
 Four congenetic zinc(II) MOFs from delicate solvent-regulated strategy:
 Structural diversities and fluorescent properties
;
_journal_name_full 'Inorganica Chimica Acta'
_journal_page_first 119296
_journal_paper_doi 10.1016/j.ica.2019.119296
_journal_volume 502
_journal_year 2020
_chemical_formula_sum 'C24 H20 N2 O11 Zn2'
_chemical_formula_weight 643.16
_space_group_IT_number 15
_space_group_name_Hall '-C 2yc'
_space_group_name_H-M_alt 'C 1 2/c 1'
_symmetry_cell_setting monoclinic
_symmetry_space_group_name_H-M 'C 1 2/c 1'
_atom_sites_solution_hydrogens geom
_atom_sites_solution_primary direct
_atom_sites_solution_secondary difmap
_audit_creation_method SHELXL-97
_cell_angle_alpha 90.00
_cell_angle_beta 118.713(6)
_cell_angle_gamma 90.00
_cell_formula_units_Z 8
_cell_length_a 28.917(14)
_cell_length_b 16.436(8)
_cell_length_c 19.031(9)
_cell_measurement_reflns_used 2431
_cell_measurement_temperature 298(2)
_cell_measurement_theta_max 20.16
_cell_measurement_theta_min 2.44
_cell_volume 7933(7)
_computing_cell_refinement 'Bruker SAINT'
_computing_data_collection 'Bruker APEX2'
_computing_data_reduction 'Bruker SAINT'
_computing_molecular_graphics 'Bruker SHELXTL'
_computing_publication_material 'Bruker SHELXTL'
_computing_structure_refinement 'SHELXL-97 (Sheldrick, 2008)'
_computing_structure_solution 'SHELXS-97 (Sheldrick, 2008)'
_diffrn_ambient_temperature 298(2)
_diffrn_measured_fraction_theta_full 0.999
_diffrn_measured_fraction_theta_max 0.999
_diffrn_measurement_device_type 'Bruker APEX-II CCD'
_diffrn_measurement_method '\f and \w scans'
_diffrn_radiation_monochromator graphite
_diffrn_radiation_source 'fine-focus sealed tube'
_diffrn_radiation_type MoK\a
_diffrn_radiation_wavelength 0.71073
_diffrn_reflns_av_R_equivalents 0.0797
_diffrn_reflns_av_unetI/netI 0.1262
_diffrn_reflns_limit_h_max 35
_diffrn_reflns_limit_h_min -24
_diffrn_reflns_limit_k_max 20
_diffrn_reflns_limit_k_min -18
_diffrn_reflns_limit_l_max 23
_diffrn_reflns_limit_l_min -22
_diffrn_reflns_number 19187
_diffrn_reflns_theta_full 25.68
_diffrn_reflns_theta_max 25.68
_diffrn_reflns_theta_min 1.48
_diffrn_standards_number 0
_exptl_absorpt_coefficient_mu 1.251
_exptl_absorpt_correction_T_max 0.7880
_exptl_absorpt_correction_T_min 0.7053
_exptl_absorpt_correction_type multi-scan
_exptl_absorpt_process_details sadabs
_exptl_crystal_density_diffrn 1.077
_exptl_crystal_density_method 'not measured'
_exptl_crystal_F_000 2608
_exptl_crystal_size_max 0.30
_exptl_crystal_size_mid 0.30
_exptl_crystal_size_min 0.20
_platon_squeeze_details
;
;
_refine_diff_density_max 1.399
_refine_diff_density_min -1.045
_refine_diff_density_rms 0.145
_refine_ls_extinction_method none
_refine_ls_goodness_of_fit_ref 1.190
_refine_ls_hydrogen_treatment mixed
_refine_ls_matrix_type full
_refine_ls_number_parameters 354
_refine_ls_number_reflns 7533
_refine_ls_number_restraints 50
_refine_ls_restrained_S_all 2.657
_refine_ls_R_factor_all 0.1561
_refine_ls_R_factor_gt 0.0938
_refine_ls_shift/su_max 0.005
_refine_ls_shift/su_mean 0.000
_refine_ls_structure_factor_coef Fsqd
_refine_ls_weighting_details 'calc w=1/[\s^2^(Fo^2^)+(0.1000P)^2^+0.0100P] where P=(Fo^2^+2Fc^2^)/3'
_refine_ls_weighting_scheme calc
_refine_ls_wR_factor_gt 0.2466
_refine_ls_wR_factor_ref 0.2649
_reflns_number_gt 3280
_reflns_number_total 7533
_reflns_threshold_expression >2sigma(I)
_cod_data_source_file ICA-2020-502-119296.cif
_cod_data_source_block 3
_cod_depositor_comments
;
The following automatic conversions were performed:

data item '_symmetry_cell_setting' value 'Monoclinic' was changed to
'monoclinic' in accordance with the built-in table derived from the
CIF Core dictionary named 'cif_core.dic' version 2.4.5 last updated
on 2014-11-21.

Automatic conversion script
Id: cif_fix_values 8738 2021-04-28 16:35:53Z antanas 
;
_cod_original_sg_symbol_H-M 'C2/c  '
_cod_database_code 1565480

loop_
_symmetry_equiv_pos_as_xyz
'x, y, z'
'-x, y, -z+1/2'
'x+1/2, y+1/2, z'
'-x+1/2, y+1/2, -z+1/2'
'-x, -y, -z'
'x, -y, z-1/2'
'-x+1/2, -y+1/2, -z'
'x+1/2, -y+1/2, z-1/2'

loop_
_atom_site_label
_atom_site_type_symbol
_atom_site_fract_x
_atom_site_fract_y
_atom_site_fract_z
_atom_site_U_iso_or_equiv
_atom_site_adp_type
_atom_site_occupancy
_atom_site_symmetry_multiplicity
_atom_site_calc_flag
_atom_site_refinement_flags
_atom_site_disorder_assembly
_atom_site_disorder_group
Zn1 Zn 0.48856(4) 0.12725(7) 0.31685(6) 0.0506(3) Uani 1 1 d . . .
Zn2 Zn 0.33081(6) -0.36013(10) 0.22614(13) 0.1355(7) Uani 1 1 d U . .
C1 C 0.3330(5) -0.2314(8) 0.1612(8) 0.096(5) Uani 1 1 d U . .
C2 C 0.3376(4) -0.1550(6) 0.1207(7) 0.075(4) Uani 1 1 d U . .
C3 C 0.3768(3) -0.0992(6) 0.1612(6) 0.063(3) Uani 1 1 d . . .
H3 H 0.4016 -0.1097 0.2141 0.076 Uiso 1 1 calc R . .
C4 C 0.3804(3) -0.0302(6) 0.1271(6) 0.053(3) Uani 1 1 d . . .
C5 C 0.4265(3) 0.0236(6) 0.1726(5) 0.052(3) Uani 1 1 d . . .
C6 C 0.3436(4) -0.0146(5) 0.0472(6) 0.060(4) Uani 1 1 d . . .
C7 C 0.3050(4) -0.0701(6) 0.0053(6) 0.075(4) Uani 1 1 d U . .
H7 H 0.2802 -0.0596 -0.0477 0.090 Uiso 1 1 calc R . .
C8 C 0.3027(4) -0.1397(7) 0.0403(7) 0.084(4) Uani 1 1 d U . .
H8 H 0.2773 -0.1784 0.0104 0.100 Uiso 1 1 calc R . .
C9 C 0.3417(4) 0.0622(7) 0.0065(6) 0.073(4) Uani 1 1 d . . .
C10 C 0.3323(5) 0.0672(8) -0.0723(6) 0.092(5) Uani 1 1 d . . .
H10 H 0.3296 0.0200 -0.1010 0.111 Uiso 1 1 calc R . .
C11 C 0.3267(6) 0.1444(8) -0.1092(8) 0.115(6) Uani 1 1 d . . .
H11 H 0.3197 0.1485 -0.1622 0.139 Uiso 1 1 calc R . .
C12 C 0.3319(5) 0.2118(8) -0.0653(8) 0.105(6) Uani 1 1 d . . .
H12 H 0.3305 0.2633 -0.0867 0.127 Uiso 1 1 calc R . .
C13 C 0.3395(4) 0.2032(7) 0.0136(6) 0.072(4) Uani 1 1 d . . .
C14 C 0.3423(4) 0.2772(6) 0.0590(6) 0.067(4) Uani 1 1 d . . .
C15 C 0.3030(4) 0.3338(7) 0.0253(8) 0.093(5) Uani 1 1 d . . .
H15 H 0.2756 0.3254 -0.0263 0.111 Uiso 1 1 calc R . .
C16 C 0.3031(5) 0.4041(8) 0.0668(8) 0.106(6) Uani 1 1 d . . .
H16 H 0.2769 0.4431 0.0419 0.128 Uiso 1 1 calc R . .
C17 C 0.3420(4) 0.4152(7) 0.1445(7) 0.077(4) Uani 1 1 d . . .
C18 C 0.3416(6) 0.4909(9) 0.1874(10) 0.126(5) Uani 1 1 d U . .
C19 C 0.3808(4) 0.3575(7) 0.1790(7) 0.078(4) Uani 1 1 d . . .
H19 H 0.4070 0.3642 0.2319 0.093 Uiso 1 1 calc R . .
C20 C 0.3818(4) 0.2890(6) 0.1365(6) 0.066(4) Uani 1 1 d . . .
C21 C 0.4287(3) 0.2319(6) 0.1781(6) 0.063(4) Uani 1 1 d . . .
C22 C 0.5065(5) 0.1229(7) 0.4750(6) 0.080(4) Uani 1 1 d . . .
H22 H 0.5413 0.1206 0.4852 0.096 Uiso 1 1 calc R . .
C23 C 0.4458(6) 0.1295(11) 0.5234(9) 0.186(9) Uani 1 1 d . . .
H23A H 0.4307 0.1793 0.4952 0.280 Uiso 1 1 calc R . .
H23B H 0.4458 0.1300 0.5739 0.280 Uiso 1 1 calc R . .
H23C H 0.4254 0.0842 0.4920 0.280 Uiso 1 1 calc R . .
C24 C 0.5385(8) 0.1200(10) 0.6188(8) 0.171(9) Uani 1 1 d . . .
H24A H 0.5229 0.1100 0.6526 0.256 Uiso 1 1 calc R . .
H24B H 0.5567 0.1712 0.6330 0.256 Uiso 1 1 calc R . .
H24C H 0.5630 0.0773 0.6258 0.256 Uiso 1 1 calc R . .
N1 N 0.4981(4) 0.1224(6) 0.5369(5) 0.098(4) Uani 1 1 d . . .
N2 N 0.3454(3) 0.1295(5) 0.0486(5) 0.062(3) Uani 1 1 d D . .
O1 O 0.3631(4) -0.2425(7) 0.2322(7) 0.155(5) Uani 1 1 d U . .
O2 O 0.3015(4) -0.2837(5) 0.1202(7) 0.158(5) Uani 1 1 d U . .
O3 O 0.4373(2) 0.0400(4) 0.2420(4) 0.066(2) Uani 1 1 d . . .
O4 O 0.4519(2) 0.0447(4) 0.1392(4) 0.063(2) Uani 1 1 d . . .
O5 O 0.3124(4) 0.5409(6) 0.1650(7) 0.151(5) Uani 1 1 d U . .
O6 O 0.3766(6) 0.4960(9) 0.2569(9) 0.234(7) Uani 1 1 d U . .
O7 O 0.4381(2) 0.2110(4) 0.2463(4) 0.074(3) Uani 1 1 d . . .
O8 O 0.4526(2) 0.2121(4) 0.1421(4) 0.065(2) Uani 1 1 d . . .
O9 O 0.4729(2) 0.1260(4) 0.4065(4) 0.070(2) Uani 1 1 d . . .
O10 O 0.3728(5) -0.3792(6) 0.3373(8) 0.182(5) Uani 1 1 d U . .
H10A H 0.3543 -0.3614 0.3651 0.218 Uiso 1 1 d R . .
H10B H 0.4051 -0.3491 0.3564 0.218 Uiso 1 1 d R . .
O11 O 0.2574(5) -0.3462(8) 0.2336(8) 0.225(5) Uani 1 1 d DU . .
H11A H 0.2340 -0.3083 0.1943 0.270 Uiso 1 1 d R . .
H11B H 0.2660 -0.3271 0.2862 0.270 Uiso 1 1 d R . .

loop_
_atom_site_aniso_label
_atom_site_aniso_U_11
_atom_site_aniso_U_22
_atom_site_aniso_U_33
_atom_site_aniso_U_23
_atom_site_aniso_U_13
_atom_site_aniso_U_12
Zn1 0.0275(4) 0.0775(8) 0.0404(5) -0.0009(6) 0.0112(3) -0.0007(5)
Zn2 0.1383(9) 0.0898(12) 0.2424(15) -0.0193(10) 0.1428(9) -0.0179(9)
C1 0.076(6) 0.091(8) 0.105(8) -0.005(7) 0.031(6) -0.006(6)
C2 0.062(5) 0.066(6) 0.083(6) -0.005(5) 0.023(5) -0.005(5)
C3 0.041(5) 0.069(7) 0.055(6) -0.016(5) 0.004(4) -0.009(5)
C4 0.035(4) 0.051(6) 0.058(6) -0.008(5) 0.012(4) -0.003(4)
C5 0.026(4) 0.067(6) 0.046(5) 0.006(5) 0.003(4) 0.007(4)
C6 0.047(5) 0.047(6) 0.060(6) -0.001(5) 0.004(5) 0.005(4)
C7 0.052(5) 0.062(6) 0.065(6) -0.005(5) -0.009(5) -0.001(5)
C8 0.050(5) 0.080(6) 0.085(6) -0.024(5) 0.003(5) -0.006(5)
C9 0.050(6) 0.084(7) 0.047(6) -0.029(6) -0.006(5) -0.001(5)
C10 0.112(9) 0.094(9) 0.048(6) -0.005(6) 0.020(6) 0.018(7)
C11 0.119(11) 0.138(13) 0.052(7) 0.006(8) 0.011(7) 0.007(9)
C12 0.100(9) 0.075(8) 0.083(9) -0.002(7) -0.003(8) 0.001(7)
C13 0.039(5) 0.081(8) 0.058(7) -0.001(6) -0.008(5) -0.005(5)
C14 0.039(5) 0.062(6) 0.075(7) 0.009(6) 0.007(5) 0.003(5)
C15 0.046(6) 0.079(8) 0.107(10) 0.003(7) 0.000(6) 0.012(6)
C16 0.064(7) 0.073(8) 0.131(11) 0.007(8) 0.006(8) 0.010(6)
C17 0.059(6) 0.067(7) 0.096(8) 0.003(6) 0.029(5) 0.006(5)
C18 0.115(7) 0.105(8) 0.147(8) -0.013(7) 0.056(6) 0.020(7)
C19 0.049(5) 0.097(9) 0.073(7) -0.008(6) 0.018(5) 0.000(6)
C20 0.040(5) 0.074(7) 0.075(7) 0.010(6) 0.019(5) 0.008(5)
C21 0.034(5) 0.077(7) 0.057(6) 0.011(5) 0.006(4) 0.007(5)
C22 0.079(6) 0.099(9) 0.060(6) 0.004(6) 0.032(5) -0.016(6)
C23 0.198(9) 0.29(3) 0.168(9) 0.020(11) 0.162(6) 0.004(13)
C24 0.230(18) 0.202(18) 0.061(8) 0.024(10) 0.053(10) -0.028(14)
N1 0.137(7) 0.106(8) 0.065(5) 0.005(5) 0.060(5) -0.013(6)
N2 0.036(4) 0.078(6) 0.048(4) 0.004(4) 0.002(3) 0.001(4)
O1 0.147(7) 0.146(7) 0.139(7) 0.018(6) 0.042(6) -0.061(6)
O2 0.131(7) 0.071(6) 0.198(8) -0.006(6) 0.019(6) -0.048(5)
O3 0.039(3) 0.093(5) 0.047(4) -0.008(4) 0.005(3) -0.019(3)
O4 0.039(3) 0.079(5) 0.060(4) 0.003(3) 0.016(3) 0.000(3)
O5 0.116(6) 0.104(6) 0.174(8) -0.005(6) 0.022(6) 0.054(5)
O6 0.214(10) 0.220(10) 0.224(9) -0.086(8) 0.070(7) 0.048(8)
O7 0.043(3) 0.091(5) 0.072(5) 0.004(4) 0.015(3) 0.015(3)
O8 0.037(3) 0.078(5) 0.070(4) 0.003(4) 0.018(3) 0.008(3)
O9 0.060(3) 0.098(5) 0.051(3) -0.006(4) 0.027(3) -0.009(4)
O10 0.219(7) 0.129(9) 0.274(8) 0.040(7) 0.179(6) 0.029(7)
O11 0.215(7) 0.237(12) 0.266(10) -0.041(9) 0.150(6) 0.080(9)

loop_
_atom_type_symbol
_atom_type_description
_atom_type_scat_dispersion_real
_atom_type_scat_dispersion_imag
_atom_type_scat_source
C C 0.0033 0.0016 'International Tables Vol C Tables 4.2.6.8 and 6.1.1.4'
H H 0.0000 0.0000 'International Tables Vol C Tables 4.2.6.8 and 6.1.1.4'
N N 0.0061 0.0033 'International Tables Vol C Tables 4.2.6.8 and 6.1.1.4'
O O 0.0106 0.0060 'International Tables Vol C Tables 4.2.6.8 and 6.1.1.4'
Zn Zn 0.2839 1.4301 'International Tables Vol C Tables 4.2.6.8 and 6.1.1.4'

loop_
_geom_angle_atom_site_label_1
_geom_angle_atom_site_label_2
_geom_angle_atom_site_label_3
_geom_angle
_geom_angle_site_symmetry_1
_geom_angle_site_symmetry_3
O9 Zn1 O7 101.1(3) . .
O9 Zn1 O4 98.0(3) . 2_655
O7 Zn1 O4 160.8(3) . 2_655
O9 Zn1 O8 99.9(3) . 2_655
O7 Zn1 O8 89.6(3) . 2_655
O4 Zn1 O8 85.0(3) 2_655 2_655
O9 Zn1 O3 101.7(3) . .
O7 Zn1 O3 87.9(3) . .
O4 Zn1 O3 90.3(3) 2_655 .
O8 Zn1 O3 158.3(3) 2_655 .
O9 Zn1 Zn1 179.3(2) . 2_655
O7 Zn1 Zn1 79.2(2) . 2_655
O4 Zn1 Zn1 81.8(2) 2_655 2_655
O8 Zn1 Zn1 80.6(2) 2_655 2_655
O3 Zn1 Zn1 77.7(2) . 2_655
O10 Zn2 O5 112.3(4) . 1_545
O10 Zn2 O1 93.5(4) . .
O5 Zn2 O1 142.2(6) 1_545 .
O10 Zn2 O2 152.6(4) . .
O5 Zn2 O2 93.3(4) 1_545 .
O1 Zn2 O2 59.3(4) . .
O10 Zn2 O11 93.7(6) . .
O5 Zn2 O11 97.5(5) 1_545 .
O1 Zn2 O11 108.3(5) . .
O2 Zn2 O11 92.4(5) . .
O1 C1 O2 121.3(13) . .
O1 C1 C2 119.9(11) . .
O2 C1 C2 118.6(12) . .
C3 C2 C8 117.6(11) . .
C3 C2 C1 121.3(10) . .
C8 C2 C1 121.0(10) . .
C4 C3 C2 122.2(9) . .
C4 C3 H3 118.9 . .
C2 C3 H3 118.9 . .
C3 C4 C6 119.1(8) . .
C3 C4 C5 118.8(8) . .
C6 C4 C5 121.9(9) . .
O4 C5 O3 125.9(8) . .
O4 C5 C4 117.2(9) . .
O3 C5 C4 116.8(9) . .
C7 C6 C4 119.8(9) . .
C7 C6 C9 117.0(8) . .
C4 C6 C9 123.1(8) . .
C8 C7 C6 120.1(9) . .
C8 C7 H7 119.9 . .
C6 C7 H7 119.9 . .
C7 C8 C2 121.1(10) . .
C7 C8 H8 119.5 . .
C2 C8 H8 119.5 . .
N2 C9 C10 120.8(10) . .
N2 C9 C6 115.0(10) . .
C10 C9 C6 123.9(10) . .
C9 C10 C11 120.2(12) . .
C9 C10 H10 119.9 . .
C11 C10 H10 119.9 . .
C12 C11 C10 118.3(13) . .
C12 C11 H11 120.9 . .
C10 C11 H11 120.9 . .
C11 C12 C13 119.2(12) . .
C11 C12 H12 120.4 . .
C13 C12 H12 120.4 . .
N2 C13 C12 121.9(11) . .
N2 C13 C14 119.6(10) . .
C12 C13 C14 118.5(10) . .
C15 C14 C20 118.7(11) . .
C15 C14 C13 119.2(9) . .
C20 C14 C13 121.9(9) . .
C14 C15 C16 121.5(10) . .
C14 C15 H15 119.3 . .
C16 C15 H15 119.3 . .
C17 C16 C15 119.7(11) . .
C17 C16 H16 120.1 . .
C15 C16 H16 120.1 . .
C19 C17 C16 118.8(11) . .
C19 C17 C18 122.3(10) . .
C16 C17 C18 118.9(11) . .
O5 C18 O6 116.7(16) . .
O5 C18 C17 127.9(14) . .
O6 C18 C17 115.3(13) . .
C17 C19 C20 121.4(10) . .
C17 C19 H19 119.3 . .
C20 C19 H19 119.3 . .
C14 C20 C19 119.8(9) . .
C14 C20 C21 122.9(10) . .
C19 C20 C21 117.2(8) . .
O8 C21 O7 127.7(9) . .
O8 C21 C20 118.3(9) . .
O7 C21 C20 114.0(10) . .
O9 C22 N1 125.2(12) . .
O9 C22 H22 117.4 . .
N1 C22 H22 117.4 . .
N1 C23 H23A 109.5 . .
N1 C23 H23B 109.5 . .
H23A C23 H23B 109.5 . .
N1 C23 H23C 109.5 . .
H23A C23 H23C 109.5 . .
H23B C23 H23C 109.5 . .
N1 C24 H24A 109.5 . .
N1 C24 H24B 109.5 . .
H24A C24 H24B 109.5 . .
N1 C24 H24C 109.5 . .
H24A C24 H24C 109.5 . .
H24B C24 H24C 109.5 . .
C22 N1 C23 118.7(10) . .
C22 N1 C24 124.9(14) . .
C23 N1 C24 116.4(14) . .
C9 N2 C13 119.4(10) . .
C1 O1 Zn2 90.9(8) . .
C1 O2 Zn2 88.6(9) . .
C5 O3 Zn1 128.3(7) . .
C5 O4 Zn1 125.0(6) . 2_655
C18 O5 Zn2 117.2(10) . 1_565
C21 O7 Zn1 128.3(7) . .
C21 O8 Zn1 123.8(6) . 2_655
C22 O9 Zn1 122.9(8) . .
Zn2 O10 H10A 109.6 . .
Zn2 O10 H10B 108.8 . .
H10A O10 H10B 109.5 . .
Zn2 O11 H11A 110.8 . .
Zn2 O11 H11B 109.0 . .
H11A O11 H11B 109.5 . .

loop_
_geom_bond_atom_site_label_1
_geom_bond_atom_site_label_2
_geom_bond_distance
_geom_bond_site_symmetry_2
Zn1 O9 1.964(8) .
Zn1 O7 1.986(6) .
Zn1 O4 2.030(6) 2_655
Zn1 O8 2.044(6) 2_655
Zn1 O3 2.062(6) .
Zn1 Zn1 2.920(3) 2_655
Zn2 O10 1.893(13) .
Zn2 O5 1.921(10) 1_545
Zn2 O1 2.126(11) .
Zn2 O2 2.173(11) .
Zn2 O11 2.208(14) .
C1 O1 1.218(15) .
C1 O2 1.223(14) .
C1 C2 1.512(17) .
C2 C3 1.371(13) .
C2 C8 1.392(15) .
C3 C4 1.336(14) .
C3 H3 0.9300 .
C4 C6 1.398(12) .
C4 C5 1.483(11) .
C5 O4 1.229(12) .
C5 O3 1.232(11) .
C6 C7 1.362(12) .
C6 C9 1.468(14) .
C7 C8 1.343(16) .
C7 H7 0.9300 .
C8 H8 0.9300 .
C9 N2 1.339(13) .
C9 C10 1.393(16) .
C10 C11 1.421(18) .
C10 H10 0.9300 .
C11 C12 1.352(18) .
C11 H11 0.9300 .
C12 C13 1.418(18) .
C12 H12 0.9300 .
C13 N2 1.354(13) .
C13 C14 1.471(15) .
C14 C15 1.367(14) .
C14 C20 1.378(13) .
C15 C16 1.398(18) .
C15 H15 0.9300 .
C16 C17 1.374(15) .
C16 H16 0.9300 .
C17 C19 1.373(14) .
C17 C18 1.491(19) .
C18 O5 1.106(16) .
C18 O6 1.223(19) .
C19 C20 1.394(15) .
C19 H19 0.9300 .
C20 C21 1.521(13) .
C21 O8 1.227(13) .
C21 O7 1.241(13) .
C22 O9 1.195(11) .
C22 N1 1.313(16) .
C22 H22 0.9300 .
C23 N1 1.411(19) .
C23 H23A 0.9600 .
C23 H23B 0.9600 .
C23 H23C 0.9600 .
C24 N1 1.430(16) .
C24 H24A 0.9600 .
C24 H24B 0.9600 .
C24 H24C 0.9600 .
O4 Zn1 2.030(6) 2_655
O5 Zn2 1.921(10) 1_565
O8 Zn1 2.044(6) 2_655
O10 H10A 0.9600 .
O10 H10B 0.9600 .
O11 H11A 0.9600 .
O11 H11B 0.9600 .

loop_
_geom_torsion_atom_site_label_1
_geom_torsion_atom_site_label_2
_geom_torsion_atom_site_label_3
_geom_torsion_atom_site_label_4
_geom_torsion
_geom_torsion_site_symmetry_1
_geom_torsion_site_symmetry_2
_geom_torsion_site_symmetry_3
_geom_torsion_site_symmetry_4
O1 C1 C2 C3 3(2) . . . .
O2 C1 C2 C3 -171.4(13) . . . .
O1 C1 C2 C8 -178.1(14) . . . .
O2 C1 C2 C8 7(2) . . . .
C8 C2 C3 C4 3.4(19) . . . .
C1 C2 C3 C4 -177.8(12) . . . .
C2 C3 C4 C6 -0.9(18) . . . .
C2 C3 C4 C5 -174.8(11) . . . .
C3 C4 C5 O4 127.7(11) . . . .
C6 C4 C5 O4 -46.1(14) . . . .
C3 C4 C5 O3 -49.1(13) . . . .
C6 C4 C5 O3 137.2(10) . . . .
C3 C4 C6 C7 -0.5(17) . . . .
C5 C4 C6 C7 173.2(11) . . . .
C3 C4 C6 C9 174.9(11) . . . .
C5 C4 C6 C9 -11.3(17) . . . .
C4 C6 C7 C8 -0.7(19) . . . .
C9 C6 C7 C8 -176.4(12) . . . .
C6 C7 C8 C2 3(2) . . . .
C3 C2 C8 C7 -5(2) . . . .
C1 C2 C8 C7 176.5(13) . . . .
C7 C6 C9 N2 129.9(11) . . . .
C4 C6 C9 N2 -45.7(15) . . . .
C7 C6 C9 C10 -44.7(17) . . . .
C4 C6 C9 C10 139.8(12) . . . .
N2 C9 C10 C11 0.5(18) . . . .
C6 C9 C10 C11 174.7(12) . . . .
C9 C10 C11 C12 1(2) . . . .
C10 C11 C12 C13 -4(2) . . . .
C11 C12 C13 N2 4.7(19) . . . .
C11 C12 C13 C14 -176.9(12) . . . .
N2 C13 C14 C15 -129.2(12) . . . .
C12 C13 C14 C15 52.4(17) . . . .
N2 C13 C14 C20 46.8(16) . . . .
C12 C13 C14 C20 -131.6(12) . . . .
C20 C14 C15 C16 2(2) . . . .
C13 C14 C15 C16 178.2(13) . . . .
C14 C15 C16 C17 -3(2) . . . .
C15 C16 C17 C19 2(2) . . . .
C15 C16 C17 C18 179.5(14) . . . .
C19 C17 C18 O5 179.8(18) . . . .
C16 C17 C18 O5 2(3) . . . .
C19 C17 C18 O6 -4(3) . . . .
C16 C17 C18 O6 178.5(17) . . . .
C16 C17 C19 C20 1(2) . . . .
C18 C17 C19 C20 -177.0(13) . . . .
C15 C14 C20 C19 0.4(19) . . . .
C13 C14 C20 C19 -175.6(12) . . . .
C15 C14 C20 C21 -176.9(12) . . . .
C13 C14 C20 C21 7.1(19) . . . .
C17 C19 C20 C14 -2.0(19) . . . .
C17 C19 C20 C21 175.5(11) . . . .
C14 C20 C21 O8 48.2(15) . . . .
C19 C20 C21 O8 -129.2(11) . . . .
C14 C20 C21 O7 -131.9(12) . . . .
C19 C20 C21 O7 50.7(14) . . . .
O9 C22 N1 C23 -2.9(19) . . . .
O9 C22 N1 C24 -178.9(12) . . . .
C10 C9 N2 C13 0.4(15) . . . .
C6 C9 N2 C13 -174.3(9) . . . .
C12 C13 N2 C9 -3.0(15) . . . .
C14 C13 N2 C9 178.7(9) . . . .
O2 C1 O1 Zn2 -0.9(17) . . . .
C2 C1 O1 Zn2 -175.2(12) . . . .
O10 Zn2 O1 C1 -176.2(11) . . . .
O5 Zn2 O1 C1 49.5(13) 1_545 . . .
O2 Zn2 O1 C1 0.5(10) . . . .
O11 Zn2 O1 C1 -81.1(11) . . . .
O1 C1 O2 Zn2 0.9(17) . . . .
C2 C1 O2 Zn2 175.3(12) . . . .
O10 Zn2 O2 C1 6.6(18) . . . .
O5 Zn2 O2 C1 -152.9(10) 1_545 . . .
O1 Zn2 O2 C1 -0.5(10) . . . .
O11 Zn2 O2 C1 109.4(10) . . . .
O4 C5 O3 Zn1 15.7(14) . . . .
C4 C5 O3 Zn1 -167.9(6) . . . .
O9 Zn1 O3 C5 170.3(7) . . . .
O7 Zn1 O3 C5 69.4(8) . . . .
O4 Zn1 O3 C5 -91.4(8) 2_655 . . .
O8 Zn1 O3 C5 -14.2(12) 2_655 . . .
Zn1 Zn1 O3 C5 -10.0(7) 2_655 . . .
O3 C5 O4 Zn1 -10.5(13) . . . 2_655
C4 C5 O4 Zn1 173.1(6) . . . 2_655
O6 C18 O5 Zn2 16(3) . . . 1_565
C17 C18 O5 Zn2 -167.2(14) . . . 1_565
O8 C21 O7 Zn1 -8.8(15) . . . .
C20 C21 O7 Zn1 171.3(6) . . . .
O9 Zn1 O7 C21 -174.5(8) . . . .
O4 Zn1 O7 C21 12.2(13) 2_655 . . .
O8 Zn1 O7 C21 85.5(8) 2_655 . . .
O3 Zn1 O7 C21 -72.9(8) . . . .
Zn1 Zn1 O7 C21 4.9(8) 2_655 . . .
O7 C21 O8 Zn1 6.7(15) . . . 2_655
C20 C21 O8 Zn1 -173.4(6) . . . 2_655
N1 C22 O9 Zn1 179.5(8) . . . .
O7 Zn1 O9 C22 -137.7(8) . . . .
O4 Zn1 O9 C22 40.0(9) 2_655 . . .
O8 Zn1 O9 C22 -46.2(9) 2_655 . . .
O3 Zn1 O9 C22 132.1(8) . . . .
Zn1 Zn1 O9 C22 106(17) 2_655 . . .

loop_
_platon_squeeze_void_nr
_platon_squeeze_void_average_x
_platon_squeeze_void_average_y
_platon_squeeze_void_average_z
_platon_squeeze_void_volume
_platon_squeeze_void_count_electrons
1 0.009 -0.016 0.012 3693.6 902.0
